data_4300547
_journal_name_full 'Inorganic Chemistry'
_journal_paper_doi 10.1021/ic0515094
_journal_year 2006
_chemical_formula_moiety 'C17 H38 Au1 Cl1 Cu2 N8 O7'
_chemical_formula_sum 'C17 H38 Au Cl Cu2 N8 O7'
_chemical_formula_weight 826.05
_space_group_IT_number 11
_symmetry_cell_setting monoclinic
_symmetry_space_group_name_Hall '-P 2yb'
_symmetry_space_group_name_H-M 'P 1 21/m 1'
_cell_angle_alpha 90
_cell_angle_beta 95.030(10)
_cell_angle_gamma 90
_cell_formula_units_Z 2
_cell_length_a 8.4529(13)
_cell_length_b 15.7403(16)
_cell_length_c 11.3069(11)
_cell_measurement_temperature 293
_cell_volume 1498.6(3)
_diffrn_ambient_temperature 293
_exptl_crystal_density_diffrn 1.831
_cod_depositor_comments
;
The following automatic conversions were performed:
'_symmetry_cell_setting' value 'Monoclinic' changed to 'monoclinic'
according to '/home/saulius/struct/CIF-dictionaries/cif_core.dic'
dictionary named 'cif_core.dic' version 2.4.1 from 2010-06-29.

Automatic conversion script
Id: cif_fix_enum 1527 2010-12-29 10:47:43Z saulius 
;
_cod_original_sg_symbol_H-M 'P 21/m'
_cod_original_formula_sum 'C17 H38 Au1 Cl1 Cu2 N8 O7'
_cod_database_code 4300547

loop_
_symmetry_equiv_pos_as_xyz
x,y,z
-x,-y,-z
-x,y+1/2,-z
x,-y+1/2,z

loop_
_atom_site_label
_atom_site_type_symbol
_atom_site_fract_x
_atom_site_fract_y
_atom_site_fract_z
_atom_site_U_iso_or_equiv
_atom_site_occupancy
_atom_site_adp_type
_atom_site_refinement_flags_posn
_atom_site_refinement_flags_adp
_atom_site_refinement_flags_occupancy
_atom_site_disorder_assembly
_atom_site_disorder_group
_atom_site_attached_hydrogens
Au1 Au 0.23326(3) 0.2500 -0.20681(2) 0.0403 1.0000 Uani S T . . . .
Cu1 Cu 0.21001(6) 0.15705(3) 0.20715(5) 0.0360 1.0000 Uani . . . . . .
Cl1 Cl 0.6745(2) 0.2500 -0.0493(2) 0.0626 1.0000 Uani DS T . . . .
O1 O 0.0587(5) 0.2500 0.2013(4) 0.0439 1.0000 Uani S T . . . .
O2 O 0.3573(5) 0.2500 0.2006(4) 0.0421 1.0000 Uani S T . . . .
O3 O -0.1164(13) 0.250000(7) -0.3155(11) 0.1797 1.0000 Uani S T . . . .
O11 O 0.6407(17) 0.2500 0.0707(12) 0.1442 0.755(9) Uani DS T P . 1 .
O12 O 0.6058(13) 0.1825(7) -0.1064(11) 0.1959 0.755(9) Uani D . P . 1 .
O13 O 0.8330(11) 0.2500 -0.0528(11) 0.1464 0.755(9) Uani DS T P . 1 .
O21 O 0.750(5) 0.2500 0.064(3) 0.1521 0.245(9) Uani DS T P . 2 .
O22 O 0.737(4) 0.1805(18) -0.097(3) 0.1946 0.245(9) Uani D . P . 2 .
O23 O 0.520(3) 0.2500 -0.041(3) 0.1464 0.245(9) Uani DS T P . 2 .
N1 N 0.0486(4) 0.0698(3) 0.2518(4) 0.0448 1.0000 Uani . . . . . .
N4 N 0.3780(4) 0.0663(2) 0.2530(4) 0.0453 1.0000 Uani . . . . . .
N11 N 0.1792(6) 0.1208(3) -0.0054(4) 0.0605 1.0000 Uani . . . . . .
N12 N 0.2905(7) 0.1070(3) -0.3902(5) 0.0758 1.0000 Uani . . . . . .
C2 C 0.1323(7) -0.0123(4) 0.2543(7) 0.0727 1.0000 Uani . . . . . .
C3 C 0.2952(7) -0.0036(4) 0.3094(6) 0.0716 1.0000 Uani . . . . . .
C4 C -0.0908(6) 0.0635(4) 0.1656(5) 0.0629 1.0000 Uani . . . . . .
C5 C -0.0055(7) 0.0936(4) 0.3661(5) 0.0675 1.0000 Uani . . . . . .
C6 C 0.4546(7) 0.0346(4) 0.1493(5) 0.0672 1.0000 Uani . . . . . .
C7 C 0.5030(6) 0.1007(4) 0.3409(5) 0.0670 1.0000 Uani . . . . . .
C8 C -0.228(2) 0.250000(7) -0.4086(14) 0.1508 1.0000 Uani S T . . . .
C11 C 0.1976(6) 0.1639(3) -0.0829(5) 0.0481 1.0000 Uani . . . . . .
C12 C 0.2693(6) 0.1587(3) -0.3249(4) 0.0501 1.0000 Uani . . . . . .
H1 H -0.0039 0.2500 0.1369 0.05(2) 1.0000 Uiso . . . . . .
H2 H 0.4425 0.2500 0.1431 0.05(2) 1.0000 Uiso . . . . . .
H21 H 0.0775 -0.0516 0.2997 0.112(19) 1.0000 Uiso R . . . . .
H22 H 0.1345 -0.0330 0.1755 0.112(19) 1.0000 Uiso R . . . . .
H31 H 0.2932 0.0081 0.3917 0.088(15) 1.0000 Uiso R . . . . .
H32 H 0.3507 -0.0552 0.2995 0.088(15) 1.0000 Uiso R . . . . .
H41 H -0.1463 0.1161 0.1626 0.102(13) 1.0000 Uiso R . . . . .
H42 H -0.1583 0.0198 0.1897 0.102(13) 1.0000 Uiso R . . . . .
H43 H -0.0587 0.0506 0.0891 0.102(13) 1.0000 Uiso R . . . . .
H51 H -0.0587 0.1468 0.3582 0.076(11) 1.0000 Uiso R . . . . .
H52 H 0.0831 0.0984 0.4236 0.076(11) 1.0000 Uiso R . . . . .
H53 H -0.0764 0.0517 0.3908 0.076(11) 1.0000 Uiso R . . . . .
H61 H 0.5076 0.0801 0.1141 0.078(11) 1.0000 Uiso R . . . . .
H62 H 0.5293 -0.0083 0.1740 0.078(11) 1.0000 Uiso R . . . . .
H63 H 0.3762 0.0116 0.0929 0.078(11) 1.0000 Uiso R . . . . .
H71 H 0.5577 0.1456 0.3060 0.073(11) 1.0000 Uiso R . . . . .
H72 H 0.5760 0.0567 0.3647 0.073(11) 1.0000 Uiso R . . . . .
H73 H 0.4553 0.1214 0.4083 0.073(11) 1.0000 Uiso R . . . . .
H81 H -0.2918 0.2979 -0.3942 0.30(6) 1.0000 Uiso R . . . . .
H82 H -0.1865 0.2500 -0.4841 0.30(6) 1.0000 Uiso RS . . . . .
H33 H -0.1639 0.2500 -0.2473 0.30(6) 1.0000 Uiso RS . . . . .

loop_
_atom_site_aniso_label
_atom_site_aniso_U_11
_atom_site_aniso_U_22
_atom_site_aniso_U_33
_atom_site_aniso_U_23
_atom_site_aniso_U_13
_atom_site_aniso_U_12
Au1 0.05057(17) 0.03886(15) 0.03102(13) 0.0000 0.00113(11) 0.0000
Cu1 0.0359(3) 0.0314(3) 0.0409(3) 0.0013(2) 0.0045(3) 0.0000(2)
Cl1 0.0466(12) 0.0653(13) 0.0753(15) 0.0000 0.0022(10) 0.0000
O1 0.036(3) 0.036(3) 0.060(3) 0.0000 0.002(2) 0.0000
O2 0.037(3) 0.031(2) 0.060(3) 0.0000 0.013(2) 0.0000
O3 0.109(8) 0.288(16) 0.150(10) 0.0000 0.057(7) 0.0000
O11 0.128(12) 0.181(11) 0.133(10) 0.000000(7) 0.068(8) 0.000000(7)
O12 0.154(10) 0.173(8) 0.255(11) -0.130(8) -0.011(7) -0.056(6)
O13 0.052(6) 0.288(18) 0.102(8) 0.000000(7) 0.019(5) 0.000000(7)
O21 0.128(12) 0.181(11) 0.133(10) 0.000000(7) -0.068(8) 0.000000(7)
O22 0.154(10) 0.173(8) 0.255(11) -0.130(8) 0.011(7) 0.056(6)
O23 0.052(6) 0.288(18) 0.102(8) 0.000000(7) 0.019(5) 0.000000(7)
N1 0.039(2) 0.042(2) 0.054(3) 0.002(2) 0.0077(19) -0.0035(19)
N4 0.038(2) 0.039(2) 0.060(3) 0.006(2) 0.010(2) 0.0052(18)
N11 0.084(3) 0.053(3) 0.045(3) 0.005(2) 0.009(2) -0.004(3)
N12 0.107(4) 0.066(3) 0.055(3) -0.014(3) 0.010(3) 0.015(3)
C2 0.062(4) 0.048(3) 0.108(6) 0.013(4) 0.012(4) 0.001(3)
C3 0.060(4) 0.049(3) 0.105(6) 0.024(4) 0.004(3) 0.007(3)
C4 0.050(3) 0.060(4) 0.077(4) -0.003(3) 0.000(3) -0.022(3)
C5 0.065(4) 0.083(5) 0.056(4) 0.009(3) 0.014(3) -0.018(3)
C6 0.060(4) 0.070(4) 0.073(4) -0.003(3) 0.010(3) 0.020(3)
C7 0.051(3) 0.072(4) 0.075(4) 0.002(3) -0.013(3) 0.011(3)
C8 0.184(17) 0.139(14) 0.128(14) 0.0000 0.007(13) 0.0000
C11 0.065(3) 0.041(3) 0.038(3) -0.006(2) 0.003(2) 0.002(3)
C12 0.063(3) 0.050(3) 0.037(3) 0.003(2) 0.002(3) 0.006(3)

loop_
_geom_bond_atom_site_label_1
_geom_bond_site_symmetry_1
_geom_bond_atom_site_label_2
_geom_bond_site_symmetry_2
_geom_bond_distance
_geom_bond_publ_flag
Au1 . C12 4_555 2.003(5) yes
Au1 . C11 4_555 1.991(5) yes
Au1 . C11 . 1.991(5) yes
Au1 . C12 . 2.003(5) yes
Cu1 . Cu1 4_555 2.9262(11) yes
Cu1 . O1 . 1.940(3) yes
Cu1 . O2 . 1.927(3) yes
Cu1 . N1 . 2.030(4) yes
Cu1 . N4 . 2.049(4) yes
Cu1 . N11 . 2.462(4) yes
Cl1 . O12 4_555 1.348(8) yes
Cl1 . O11 . 1.411(12) yes
Cl1 . O12 . 1.348(8) yes
Cl1 . O13 . 1.343(9) yes
O1 . H1 . 0.861 no
O2 . H2 . 1.012 no
O3 . C8 . 1.349(17) yes
O3 . H33 . 0.900 no
N1 . C2 . 1.473(7) yes
N1 . C4 . 1.465(7) yes
N1 . C5 . 1.458(6) yes
N4 . C3 . 1.478(6) yes
N4 . C6 . 1.475(6) yes
N4 . C7 . 1.487(7) yes
N11 . C11 . 1.129(6) yes
N12 . C12 . 1.123(6) yes
C2 . C3 . 1.467(8) yes
C2 . H21 . 0.950 no
C2 . H22 . 0.950 no
C3 . H31 . 0.950 no
C3 . H32 . 0.950 no
C4 . H41 . 0.950 no
C4 . H42 . 0.950 no
C4 . H43 . 0.950 no
C5 . H51 . 0.950 no
C5 . H52 . 0.950 no
C5 . H53 . 0.950 no
C6 . H61 . 0.950 no
C6 . H62 . 0.950 no
C6 . H63 . 0.950 no
C7 . H71 . 0.950 no
C7 . H72 . 0.950 no
C7 . H73 . 0.950 no
C8 . H81 4_555 0.950 no
C8 . H81 . 0.950 no
C8 . H82 . 0.950 no
